data_8107463
loop_
_publ_author_name
'Song, Jun-Ya'
'Zhang, Xiao-Yu'
'Zhang, Chun-Li'
'Zhao, Bei-Bei'
'Huang, Shi-Jie'
'Liu, Xinfang'

_publ_section_title
;
 Crystal structure of (diaqua-bis(phenanthroline-K 2
 N,N&#x2032;)-tetrakis(m 2-3,4,5,6-tetrafluorophthalato-K 4
 O,O:O&#x2032;:O&#x2033;;K 2 O:O&#x2032;)dierbium (III) phenanthroline
 (1/2), C80H38Er2F16N8O18
;
_journal_issue 3
_journal_name_full 'Zeitschrift f\"ur Kristallographie - New Crystal Structures'
_journal_page_first 441
_journal_page_last 443
_journal_paper_doi 10.1515/ncrs-2023-0023
_journal_volume 238
_journal_year 2023
_chemical_formula_moiety 'C56 H22 Er2 F16 N4 O18, 2(C12 H8 N2)'
_chemical_formula_sum 'C80 H38 Er2 F16 N8 O18'
_chemical_formula_weight 2037.70
_space_group_crystal_system triclinic
_space_group_IT_number 2
_space_group_name_Hall '-P 1'
_space_group_name_H-M_alt 'P -1'
_atom_sites_solution_hydrogens mixed
_atom_sites_solution_primary dual
_cell_angle_alpha 102.660(2)
_cell_angle_beta 98.047(3)
_cell_angle_gamma 105.509(3)
_cell_formula_units_Z 1
_cell_length_a 11.4228(4)
_cell_length_b 12.6712(3)
_cell_length_c 13.2663(4)
_cell_measurement_reflns_used 9648
_cell_measurement_temperature 293(2)
_cell_measurement_theta_max 28.9010
_cell_measurement_theta_min 3.9040
_cell_volume 1764.54(10)
_computing_cell_refinement 'CrysAlisPro 1.171.41.121a (Rigaku OD, 2021)'
_computing_data_collection 'CrysAlisPro 1.171.41.121a (Rigaku OD, 2021)'
_computing_data_reduction 'CrysAlisPro 1.171.41.121a (Rigaku OD, 2021)'
_computing_molecular_graphics 'Olex2 (Dolomanov et al., 2009)'
_computing_publication_material 'Olex2 (Dolomanov et al., 2009)'
_computing_structure_refinement 'ShelXL (Sheldrick, 2015)'
_computing_structure_solution 'ShelXT (Sheldrick, 2015)'
_diffrn_ambient_temperature 293(2)
_diffrn_detector 'CCD plate'
_diffrn_detector_area_resol_mean 8.0584
_diffrn_detector_type EosS2
_diffrn_measured_fraction_theta_full 0.998
_diffrn_measured_fraction_theta_max 0.854
_diffrn_measurement_details
;
List of Runs (angles in degrees, time in seconds):

  # Type    Start    End  Width  t~exp~   \w     \q     \k     \f   Frames
--------------------------------------------------------------------------
  1  \w    -42.00   0.00   1.00    2.15    --  -15.84 -77.00  30.00   42
  2  \w    -21.00  10.00   1.00    2.15    --  -15.84 -77.00  90.00   31
  3  \w    -43.00 -13.00   1.00    2.15    --  -15.84  77.00-180.00   30
  4  \w     51.00  77.00   1.00    2.15    --   17.09 178.00  60.00   26
  5  \w    -46.00  19.00   1.00    2.15    --   17.09 -57.00-150.00   65
  6  \w    -48.00  24.00   1.00    2.15    --   17.09 -57.00  90.00   72
  7  \w     -8.00  39.00   1.00    2.15    --   17.09  77.00 -60.00   47
  8  \w     -1.00  83.00   1.00    2.15    --   17.09  38.00  30.00   84
;
_diffrn_measurement_device 'four-circle diffractometer'
_diffrn_measurement_device_type 'SuperNova, Single source at offset/far, EosS2'
_diffrn_measurement_method '\w scans'
_diffrn_orient_matrix_type 'CrysAlisPro convention (1999,Acta A55,543-557)'
_diffrn_orient_matrix_UB_11 0.0617830000
_diffrn_orient_matrix_UB_12 0.0022805000
_diffrn_orient_matrix_UB_13 0.0201160000
_diffrn_orient_matrix_UB_21 -0.0188134000
_diffrn_orient_matrix_UB_22 -0.0170064000
_diffrn_orient_matrix_UB_23 0.0442431000
_diffrn_orient_matrix_UB_31 -0.0132478000
_diffrn_orient_matrix_UB_32 -0.0578225000
_diffrn_orient_matrix_UB_33 -0.0279467000
_diffrn_radiation_monochromator mirror
_diffrn_radiation_probe x-ray
_diffrn_radiation_type MoK\a
_diffrn_radiation_wavelength 0.71073
_diffrn_reflns_av_R_equivalents 0.0337
_diffrn_reflns_av_unetI/netI 0.0530
_diffrn_reflns_Laue_measured_fraction_full 0.998
_diffrn_reflns_Laue_measured_fraction_max 0.854
_diffrn_reflns_limit_h_max 14
_diffrn_reflns_limit_h_min -15
_diffrn_reflns_limit_k_max 16
_diffrn_reflns_limit_k_min -16
_diffrn_reflns_limit_l_max 18
_diffrn_reflns_limit_l_min -17
_diffrn_reflns_number 15821
_diffrn_reflns_point_group_measured_fraction_full 0.998
_diffrn_reflns_point_group_measured_fraction_max 0.854
_diffrn_reflns_theta_full 25.242
_diffrn_reflns_theta_max 29.143
_diffrn_reflns_theta_min 3.374
_diffrn_source 'micro-focus sealed X-ray tube'
_diffrn_source_type 'SuperNova (Mo) X-ray Source'
_exptl_absorpt_coefficient_mu 2.488
_exptl_absorpt_correction_T_max 1.00000
_exptl_absorpt_correction_T_min 0.92930
_exptl_absorpt_correction_type multi-scan
_exptl_absorpt_process_details
;
CrysAlisPro 1.171.41.121a (Rigaku Oxford Diffraction, 2021)
Empirical absorption correction using spherical harmonics,
implemented in SCALE3 ABSPACK scaling algorithm.
;
_exptl_crystal_colour 'clear colourless'
_exptl_crystal_colour_lustre clear
_exptl_crystal_colour_primary colourless
_exptl_crystal_density_diffrn 1.918
_exptl_crystal_description block
_exptl_crystal_F_000 998
_exptl_crystal_size_max 0.2
_exptl_crystal_size_mid 0.19
_exptl_crystal_size_min 0.18
_refine_diff_density_max 0.850
_refine_diff_density_min -0.911
_refine_diff_density_rms 0.105
_refine_ls_extinction_coef .
_refine_ls_extinction_method none
_refine_ls_goodness_of_fit_ref 1.025
_refine_ls_hydrogen_treatment constr
_refine_ls_matrix_type full
_refine_ls_number_parameters 561
_refine_ls_number_reflns 8127
_refine_ls_number_restraints 0
_refine_ls_restrained_S_all 1.025
_refine_ls_R_factor_all 0.0348
_refine_ls_R_factor_gt 0.0311
_refine_ls_shift/su_max 0.003
_refine_ls_shift/su_mean 0.000
_refine_ls_structure_factor_coef Fsqd
_refine_ls_weighting_details 'w=1/[\s^2^(Fo^2^)+(0.0268P)^2^+0.0368P] where P=(Fo^2^+2Fc^2^)/3'
_refine_ls_weighting_scheme calc
_refine_ls_wR_factor_gt 0.0644
_refine_ls_wR_factor_ref 0.0668
_reflns_Friedel_coverage 0.000
_reflns_Friedel_fraction_full .
_reflns_Friedel_fraction_max .
_reflns_number_gt 7495
_reflns_number_total 8127
_reflns_threshold_expression 'I > 2\s(I)'
_cod_data_source_file suppl_j_ncrs-2023-0023_suppl_001.cif
_cod_data_source_block er-fi_auto
_cod_database_code 8107463
_chemical_oxdiff_formula 'C1 H1 N1 Er1 F1 O1 '
_shelx_space_group_comment
;
The symmetry employed for this shelxl refinement is uniquely defined
by the following loop, which should always be used as a source of
symmetry information in preference to the above space-group names.
They are only intended as comments.
;
_shelx_estimated_absorpt_t_max 0.663
_shelx_estimated_absorpt_t_min 0.636
_reflns_odcompleteness_completeness 99.79
_reflns_odcompleteness_iscentric 1
_reflns_odcompleteness_theta 26.32
_olex2_refinement_description
;
1. Fixed Uiso
 At 1.2 times of:
  All C(H) groups
 At 1.5 times of:
  All O(H) groups, All O(H,H) groups
2.a Rotating group:
 O9(H9A,H9B)
2.b Aromatic/amide H refined with riding coordinates:
 C17(H17), C18(H18), C19(H19), C20(H20), C21(H21), C22(H22), C23(H23),
 C24(H24), C29(H29), C30(H30), C31(H31), C32(H32), C33(H33), C34(H34), C35(H35),
  C36(H36)
2.c Idealised tetrahedral OH refined as rotating group:
 O2(H2)
;
_olex2_submission_special_instructions 'No special instructions were received'
_oxdiff_exptl_absorpt_empirical_details
;
Empirical correction (ABSPACK) includes:
- Absorption correction using spherical harmonics
- Frame scaling
;
_oxdiff_exptl_absorpt_empirical_full_max 1.149
_oxdiff_exptl_absorpt_empirical_full_min 0.866

loop_
_space_group_symop_operation_xyz
'x, y, z'
'-x, -y, -z'

loop_
_atom_site_label
_atom_site_type_symbol
_atom_site_fract_x
_atom_site_fract_y
_atom_site_fract_z
_atom_site_U_iso_or_equiv
_atom_site_adp_type
_atom_site_occupancy
_atom_site_site_symmetry_order
_atom_site_calc_flag
_atom_site_refinement_flags_posn
_atom_site_refinement_flags_adp
_atom_site_refinement_flags_occupancy
_atom_site_disorder_assembly
_atom_site_disorder_group
Er1 Er 0.58494(2) 0.16248(2) 0.55111(2) 0.01820(5) Uani 1 1 d . . . . .
F1 F 0.5363(2) 0.19806(18) 0.00720(16) 0.0467(6) Uani 1 1 d . . . . .
F2 F 0.2935(2) 0.12846(17) -0.08053(16) 0.0440(5) Uani 1 1 d . . . . .
F3 F 0.1286(2) -0.0091(2) 0.00034(18) 0.0541(6) Uani 1 1 d . . . . .
F4 F 0.20538(19) -0.07264(16) 0.17039(16) 0.0411(5) Uani 1 1 d . . . . .
F5 F 1.0644(2) 0.24678(17) 0.56698(19) 0.0500(6) Uani 1 1 d . . . . .
F6 F 1.1730(2) 0.18881(19) 0.73143(19) 0.0528(6) Uani 1 1 d . . . . .
F7 F 1.0458(2) 0.00672(18) 0.79144(16) 0.0429(5) Uani 1 1 d . . . . .
F8 F 0.8218(2) -0.12321(16) 0.68203(17) 0.0419(5) Uani 1 1 d . . . . .
O1 O 0.6936(2) 0.2511(2) 0.2149(2) 0.0474(7) Uani 1 1 d . . . . .
O2 O 0.6749(2) 0.0697(2) 0.2140(2) 0.0397(6) Uani 1 1 d . . . . .
H2 H 0.7401 0.0965 0.2585 0.060 Uiso 1 1 calc GR . . . .
O3 O 0.5078(2) 0.11221(16) 0.36582(16) 0.0247(5) Uani 1 1 d . . . . .
O4 O 0.4227(2) -0.07749(16) 0.30500(17) 0.0278(5) Uani 1 1 d . . . . .
O5 O 0.6461(2) -0.17597(16) 0.49578(19) 0.0323(6) Uani 1 1 d . . . . .
O6 O 0.61447(19) -0.01466(16) 0.48870(17) 0.0217(5) Uani 1 1 d . . . . .
O7 O 0.8569(2) 0.1082(2) 0.36340(19) 0.0392(6) Uani 1 1 d . . . . .
O8 O 0.7554(2) 0.19275(16) 0.46982(17) 0.0251(5) Uani 1 1 d . . . . .
O9 O 0.7677(2) 0.24310(18) 0.68284(18) 0.0297(5) Uani 1 1 d . . . . .
H9A H 0.7512 0.2435 0.7452 0.044 Uiso 1 1 d GR . . . .
H9B H 0.7995 0.3151 0.6872 0.044 Uiso 1 1 d GR . . . .
N1 N 0.6284(2) 0.35821(19) 0.5296(2) 0.0231(6) Uani 1 1 d . . . . .
N2 N 0.5334(3) 0.3014(2) 0.6946(2) 0.0253(6) Uani 1 1 d . . . . .
C1 C 0.4992(3) 0.1074(2) 0.1432(2) 0.0235(7) Uani 1 1 d . . . . .
C2 C 0.4139(3) 0.0375(2) 0.1865(2) 0.0221(7) Uani 1 1 d . . . . .
C3 C 0.2922(3) -0.0037(3) 0.1341(3) 0.0291(7) Uani 1 1 d . . . . .
C4 C 0.2498(3) 0.0265(3) 0.0447(3) 0.0325(8) Uani 1 1 d . . . . .
C5 C 0.3326(3) 0.0963(3) 0.0043(3) 0.0301(8) Uani 1 1 d . . . . .
C6 C 0.4564(3) 0.1335(3) 0.0517(3) 0.0269(7) Uani 1 1 d . . . . .
C7 C 0.6341(3) 0.1526(3) 0.1950(3) 0.0306(8) Uani 1 1 d . . . . .
C8 C 0.4535(3) 0.0226(2) 0.2951(2) 0.0215(6) Uani 1 1 d . . . . .
C9 C 0.8190(3) -0.0048(2) 0.5654(2) 0.0210(6) Uani 1 1 d . . . . .
C10 C 0.8824(3) 0.0925(2) 0.5377(2) 0.0228(7) Uani 1 1 d . . . . .
C11 C 1.0020(3) 0.1529(3) 0.5930(3) 0.0288(7) Uani 1 1 d . . . . .
C12 C 1.0584(3) 0.1255(3) 0.6776(3) 0.0325(8) Uani 1 1 d . . . . .
C13 C 0.9959(3) 0.0321(3) 0.7062(3) 0.0287(7) Uani 1 1 d . . . . .
C14 C 0.8785(3) -0.0331(3) 0.6489(3) 0.0263(7) Uani 1 1 d . . . . .
C15 C 0.6865(3) -0.0721(2) 0.5130(2) 0.0199(6) Uani 1 1 d . . . . .
C16 C 0.8259(3) 0.1341(2) 0.4496(3) 0.0235(7) Uani 1 1 d . . . . .
C17 C 0.4821(3) 0.2743(3) 0.7726(3) 0.0332(8) Uani 1 1 d . . . . .
H17 H 0.4619 0.1990 0.7754 0.040 Uiso 1 1 calc R . . . .
C18 C 0.4567(4) 0.3530(3) 0.8508(3) 0.0421(10) Uani 1 1 d . . . . .
H18 H 0.4203 0.3300 0.9040 0.051 Uiso 1 1 calc R . . . .
C19 C 0.4853(4) 0.4634(3) 0.8487(3) 0.0414(9) Uani 1 1 d . . . . .
H19 H 0.4684 0.5165 0.9004 0.050 Uiso 1 1 calc R . . . .
C20 C 0.5697(4) 0.6106(3) 0.7587(3) 0.0446(10) Uani 1 1 d . . . . .
H20 H 0.5548 0.6663 0.8092 0.054 Uiso 1 1 calc R . . . .
C21 C 0.6181(4) 0.6391(3) 0.6791(3) 0.0404(9) Uani 1 1 d . . . . .
H21 H 0.6374 0.7141 0.6756 0.049 Uiso 1 1 calc R . . . .
C22 C 0.6894(3) 0.5814(3) 0.5127(3) 0.0372(9) Uani 1 1 d . . . . .
H22 H 0.7103 0.6556 0.5068 0.045 Uiso 1 1 calc R . . . .
C23 C 0.7055(3) 0.4974(3) 0.4383(3) 0.0368(9) Uani 1 1 d . . . . .
H23 H 0.7375 0.5134 0.3807 0.044 Uiso 1 1 calc R . . . .
C24 C 0.6737(3) 0.3865(3) 0.4489(3) 0.0297(8) Uani 1 1 d . . . . .
H24 H 0.6847 0.3297 0.3969 0.036 Uiso 1 1 calc R . . . .
C25 C 0.6124(3) 0.4420(2) 0.6046(3) 0.0227(7) Uani 1 1 d . . . . .
C26 C 0.6408(3) 0.5552(2) 0.5987(3) 0.0306(8) Uani 1 1 d . . . . .
C27 C 0.5400(3) 0.4964(3) 0.7688(3) 0.0318(8) Uani 1 1 d . . . . .
C28 C 0.5616(3) 0.4121(2) 0.6914(2) 0.0227(7) Uani 1 1 d . . . . .
N3 N 0.9074(3) 0.4650(2) 0.7305(2) 0.0395(7) Uani 1 1 d . . . . .
N4 N 0.8259(3) 0.3905(2) 0.8968(3) 0.0411(8) Uani 1 1 d . . . . .
C29 C 0.7941(4) 0.3579(4) 0.9799(3) 0.0509(11) Uani 1 1 d . . . . .
H29 H 0.7723 0.2807 0.9755 0.061 Uiso 1 1 calc R . . . .
C30 C 0.7914(4) 0.4322(4) 1.0737(4) 0.0599(12) Uani 1 1 d . . . . .
H30 H 0.7689 0.4050 1.1302 0.072 Uiso 1 1 calc R . . . .
C31 C 0.8224(4) 0.5450(4) 1.0805(4) 0.0581(12) Uani 1 1 d . . . . .
H31 H 0.8207 0.5962 1.1419 0.070 Uiso 1 1 calc R . . . .
C32 C 0.8908(4) 0.7022(4) 0.9971(4) 0.0609(13) Uani 1 1 d . . . . .
H32 H 0.8864 0.7551 1.0561 0.073 Uiso 1 1 calc R . . . .
C33 C 0.9282(4) 0.7372(3) 0.9159(4) 0.0584(12) Uani 1 1 d . . . . .
H33 H 0.9484 0.8142 0.9191 0.070 Uiso 1 1 calc R . . . .
C34 C 0.9848(4) 0.6949(4) 0.7406(4) 0.0543(12) Uani 1 1 d . . . . .
H34 H 1.0086 0.7716 0.7425 0.065 Uiso 1 1 calc R . . . .
C35 C 0.9951(4) 0.6181(4) 0.6583(4) 0.0592(12) Uani 1 1 d . . . . .
H35 H 1.0295 0.6412 0.6042 0.071 Uiso 1 1 calc R . . . .
C36 C 0.9537(4) 0.5027(4) 0.6543(3) 0.0523(11) Uani 1 1 d . . . . .
H36 H 0.9588 0.4500 0.5954 0.063 Uiso 1 1 calc R . . . .
C37 C 0.9010(3) 0.5426(3) 0.8171(3) 0.0323(8) Uani 1 1 d . . . . .
C38 C 0.9380(4) 0.6597(3) 0.8245(3) 0.0425(9) Uani 1 1 d . . . . .
C39 C 0.8572(4) 0.5842(3) 0.9947(3) 0.0443(10) Uani 1 1 d . . . . .
C40 C 0.8593(3) 0.5036(3) 0.9042(3) 0.0342(8) Uani 1 1 d . . . . .

loop_
_atom_site_aniso_label
_atom_site_aniso_U_11
_atom_site_aniso_U_22
_atom_site_aniso_U_33
_atom_site_aniso_U_23
_atom_site_aniso_U_13
_atom_site_aniso_U_12
Er1 0.02301(8) 0.01252(7) 0.01889(8) 0.00551(5) 0.00253(6) 0.00514(5)
F1 0.0445(13) 0.0630(14) 0.0353(12) 0.0325(11) 0.0092(11) 0.0051(11)
F2 0.0500(14) 0.0519(13) 0.0305(12) 0.0241(10) -0.0060(10) 0.0134(11)
F3 0.0334(13) 0.0698(16) 0.0481(14) 0.0276(13) -0.0142(11) 0.0002(11)
F4 0.0335(12) 0.0452(12) 0.0391(12) 0.0199(10) 0.0046(10) -0.0022(9)
F5 0.0340(12) 0.0454(12) 0.0670(16) 0.0315(12) 0.0037(12) -0.0033(10)
F6 0.0296(12) 0.0599(14) 0.0538(15) 0.0152(12) -0.0132(11) 0.0002(11)
F7 0.0400(13) 0.0612(13) 0.0304(11) 0.0196(11) -0.0045(10) 0.0203(11)
F8 0.0417(13) 0.0381(11) 0.0490(14) 0.0295(10) 0.0005(11) 0.0077(10)
O1 0.0405(16) 0.0451(15) 0.0488(17) 0.0246(14) -0.0012(14) -0.0038(13)
O2 0.0364(15) 0.0515(15) 0.0369(16) 0.0125(12) 0.0019(12) 0.0252(13)
O3 0.0311(13) 0.0196(10) 0.0217(12) 0.0087(9) 0.0028(10) 0.0041(9)
O4 0.0408(14) 0.0177(10) 0.0226(12) 0.0088(9) 0.0016(11) 0.0049(10)
O5 0.0364(14) 0.0161(11) 0.0420(15) 0.0065(10) 0.0019(12) 0.0082(10)
O6 0.0218(11) 0.0206(10) 0.0264(12) 0.0109(9) 0.0051(10) 0.0087(9)
O7 0.0411(16) 0.0623(16) 0.0322(14) 0.0222(13) 0.0149(13) 0.0338(13)
O8 0.0276(12) 0.0243(11) 0.0304(13) 0.0140(10) 0.0096(10) 0.0122(9)
O9 0.0309(13) 0.0275(12) 0.0255(12) 0.0061(10) 0.0009(11) 0.0042(10)
N1 0.0267(14) 0.0157(12) 0.0283(15) 0.0076(11) 0.0053(12) 0.0080(11)
N2 0.0311(15) 0.0236(13) 0.0238(15) 0.0096(11) 0.0049(13) 0.0105(12)
C1 0.0281(17) 0.0236(15) 0.0200(16) 0.0075(13) 0.0029(14) 0.0100(13)
C2 0.0300(17) 0.0198(15) 0.0169(15) 0.0056(12) 0.0009(14) 0.0100(13)
C3 0.0340(19) 0.0251(16) 0.0256(18) 0.0086(14) 0.0065(16) 0.0032(14)
C4 0.0310(19) 0.0320(18) 0.0271(19) 0.0078(15) -0.0068(16) 0.0043(15)
C5 0.041(2) 0.0298(17) 0.0201(17) 0.0106(14) -0.0003(16) 0.0132(15)
C6 0.0338(19) 0.0282(16) 0.0218(17) 0.0124(14) 0.0058(15) 0.0102(14)
C7 0.0316(19) 0.045(2) 0.0193(17) 0.0150(15) 0.0086(15) 0.0117(17)
C8 0.0239(16) 0.0226(15) 0.0187(16) 0.0080(13) 0.0053(13) 0.0061(13)
C9 0.0209(16) 0.0193(14) 0.0241(16) 0.0057(12) 0.0038(13) 0.0091(12)
C10 0.0255(17) 0.0251(15) 0.0218(16) 0.0081(13) 0.0062(14) 0.0122(13)
C11 0.0239(17) 0.0255(16) 0.040(2) 0.0141(15) 0.0077(16) 0.0072(14)
C12 0.0210(17) 0.0392(19) 0.033(2) 0.0060(16) -0.0015(15) 0.0081(15)
C13 0.0311(19) 0.0360(18) 0.0225(17) 0.0099(14) 0.0014(15) 0.0168(15)
C14 0.0287(18) 0.0251(16) 0.0298(18) 0.0124(14) 0.0081(15) 0.0111(14)
C15 0.0244(16) 0.0200(15) 0.0182(15) 0.0072(12) 0.0050(13) 0.0095(12)
C16 0.0204(16) 0.0228(15) 0.0294(18) 0.0121(13) 0.0046(14) 0.0063(13)
C17 0.042(2) 0.0303(17) 0.032(2) 0.0108(15) 0.0141(18) 0.0146(16)
C18 0.055(3) 0.049(2) 0.034(2) 0.0137(18) 0.023(2) 0.025(2)
C19 0.053(3) 0.041(2) 0.033(2) 0.0010(17) 0.013(2) 0.0252(19)
C20 0.056(3) 0.0220(17) 0.053(3) -0.0044(17) 0.016(2) 0.0181(17)
C21 0.044(2) 0.0171(16) 0.058(3) 0.0061(17) 0.009(2) 0.0098(15)
C22 0.040(2) 0.0220(17) 0.055(2) 0.0206(17) 0.0100(19) 0.0093(15)
C23 0.042(2) 0.0341(19) 0.046(2) 0.0277(18) 0.0165(19) 0.0125(17)
C24 0.041(2) 0.0254(16) 0.0286(18) 0.0133(14) 0.0084(16) 0.0142(15)
C25 0.0219(16) 0.0174(14) 0.0295(17) 0.0068(13) 0.0022(14) 0.0085(12)
C26 0.0275(18) 0.0176(15) 0.045(2) 0.0083(15) 0.0067(17) 0.0054(13)
C27 0.035(2) 0.0251(16) 0.035(2) 0.0040(15) 0.0059(17) 0.0116(15)
C28 0.0220(16) 0.0188(14) 0.0248(17) 0.0022(13) 0.0000(14) 0.0079(12)
N3 0.0412(19) 0.0351(16) 0.0367(18) 0.0095(14) 0.0054(16) 0.0044(14)
N4 0.044(2) 0.0339(16) 0.044(2) 0.0146(15) 0.0127(17) 0.0049(14)
C29 0.053(3) 0.047(2) 0.057(3) 0.022(2) 0.020(2) 0.012(2)
C30 0.055(3) 0.082(3) 0.048(3) 0.029(3) 0.020(2) 0.015(3)
C31 0.056(3) 0.071(3) 0.043(3) 0.004(2) 0.015(2) 0.019(2)
C32 0.068(3) 0.044(2) 0.061(3) -0.008(2) 0.010(3) 0.020(2)
C33 0.066(3) 0.027(2) 0.076(3) 0.008(2) 0.009(3) 0.011(2)
C34 0.044(3) 0.043(2) 0.076(3) 0.032(2) 0.008(2) 0.004(2)
C35 0.056(3) 0.066(3) 0.058(3) 0.034(3) 0.016(3) 0.006(2)
C36 0.052(3) 0.060(3) 0.042(2) 0.017(2) 0.012(2) 0.009(2)
C37 0.0242(18) 0.0275(17) 0.038(2) 0.0093(16) 0.0014(16) -0.0012(14)
C38 0.037(2) 0.0317(19) 0.055(3) 0.0119(19) 0.004(2) 0.0067(17)
C39 0.041(2) 0.045(2) 0.041(2) 0.0035(19) 0.006(2) 0.0111(18)
C40 0.0268(18) 0.0326(18) 0.038(2) 0.0059(16) 0.0036(17) 0.0058(15)

loop_
_atom_type_symbol
_atom_type_description
_atom_type_scat_dispersion_real
_atom_type_scat_dispersion_imag
_atom_type_scat_source
C C 0.0033 0.0016 'International Tables Vol C Tables 4.2.6.8 and 6.1.1.4'
H H 0.0000 0.0000 'International Tables Vol C Tables 4.2.6.8 and 6.1.1.4'
Er Er -0.2586 4.9576 'International Tables Vol C Tables 4.2.6.8 and 6.1.1.4'
F F 0.0171 0.0103 'International Tables Vol C Tables 4.2.6.8 and 6.1.1.4'
N N 0.0061 0.0033 'International Tables Vol C Tables 4.2.6.8 and 6.1.1.4'
O O 0.0106 0.0060 'International Tables Vol C Tables 4.2.6.8 and 6.1.1.4'

loop_
_geom_angle_atom_site_label_1
_geom_angle_atom_site_label_2
_geom_angle_atom_site_label_3
_geom_angle
_geom_angle_site_symmetry_1
_geom_angle_site_symmetry_3
O3 Er1 Er1 70.21(5) . 2_656
O3 Er1 O4 139.42(7) . 2_656
O3 Er1 O5 68.29(7) . 2_656
O3 Er1 O6 72.49(7) . 2_656
O3 Er1 N1 82.35(8) . .
O3 Er1 N2 128.06(8) . .
O3 Er1 C15 65.81(8) . 2_656
O4 Er1 Er1 69.41(5) 2_656 2_656
O4 Er1 O5 102.77(7) 2_656 2_656
O4 Er1 O6 72.29(7) 2_656 2_656
O4 Er1 N1 136.41(8) 2_656 .
O4 Er1 N2 75.18(7) 2_656 .
O4 Er1 C15 89.54(8) 2_656 2_656
O5 Er1 Er1 83.05(4) 2_656 2_656
O5 Er1 C15 24.81(7) 2_656 2_656
O6 Er1 Er1 34.87(4) 2_656 2_656
O6 Er1 Er1 36.37(5) . 2_656
O6 Er1 O3 75.60(7) . .
O6 Er1 O4 74.53(7) . 2_656
O6 Er1 O5 117.50(7) . 2_656
O6 Er1 O5 50.31(6) 2_656 2_656
O6 Er1 O6 71.24(8) . 2_656
O6 Er1 O9 96.99(7) . .
O6 Er1 N1 143.88(8) . .
O6 Er1 N1 128.35(8) 2_656 .
O6 Er1 N2 149.47(7) . .
O6 Er1 N2 95.90(7) 2_656 .
O6 Er1 C15 93.94(8) . 2_656
O6 Er1 C15 25.72(7) 2_656 2_656
O8 Er1 Er1 104.89(5) . 2_656
O8 Er1 O3 72.11(7) . .
O8 Er1 O4 122.71(8) . 2_656
O8 Er1 O5 133.93(7) . 2_656
O8 Er1 O6 134.27(7) . 2_656
O8 Er1 O6 72.63(7) . .
O8 Er1 O9 71.31(8) . .
O8 Er1 N1 73.54(7) . .
O8 Er1 N2 128.84(8) . .
O8 Er1 C15 137.84(8) . 2_656
O9 Er1 Er1 123.59(5) . 2_656
O9 Er1 O3 143.22(8) . .
O9 Er1 O4 67.71(8) . 2_656
O9 Er1 O5 140.95(7) . 2_656
O9 Er1 O6 140.00(7) . 2_656
O9 Er1 N1 83.82(8) . .
O9 Er1 N2 74.83(8) . .
O9 Er1 C15 150.85(8) . 2_656
N1 Er1 Er1 151.20(6) . 2_656
N1 Er1 O5 78.72(7) . 2_656
N1 Er1 N2 65.63(8) . .
N1 Er1 C15 102.73(8) . 2_656
N2 Er1 Er1 125.77(6) . 2_656
N2 Er1 O5 66.16(8) . 2_656
N2 Er1 C15 82.06(8) . 2_656
C15 Er1 Er1 58.48(5) 2_656 2_656
C7 O2 H2 109.5 . .
C8 O3 Er1 136.20(18) . .
C8 O4 Er1 136.03(19) . 2_656
C15 O5 Er1 88.79(18) . 2_656
Er1 O6 Er1 108.76(8) . 2_656
C15 O6 Er1 139.8(2) . .
C15 O6 Er1 99.20(17) . 2_656
C16 O8 Er1 130.92(18) . .
Er1 O9 H9A 110.7 . .
Er1 O9 H9B 110.4 . .
H9A O9 H9B 103.4 . .
C24 N1 Er1 122.19(19) . .
C24 N1 C25 117.6(3) . .
C25 N1 Er1 120.07(19) . .
C17 N2 Er1 124.8(2) . .
C17 N2 C28 117.6(3) . .
C28 N2 Er1 117.66(19) . .
C2 C1 C7 120.5(3) . .
C6 C1 C2 119.1(3) . .
C6 C1 C7 120.4(3) . .
C1 C2 C8 120.3(3) . .
C3 C2 C1 117.8(3) . .
C3 C2 C8 121.4(3) . .
F4 C3 C2 121.1(3) . .
F4 C3 C4 116.4(3) . .
C2 C3 C4 122.5(3) . .
F3 C4 C3 120.5(3) . .
F3 C4 C5 120.1(3) . .
C5 C4 C3 119.3(3) . .
F2 C5 C4 120.4(3) . .
F2 C5 C6 120.2(3) . .
C4 C5 C6 119.4(3) . .
F1 C6 C1 120.4(3) . .
F1 C6 C5 117.9(3) . .
C5 C6 C1 121.7(3) . .
O1 C7 O2 126.6(3) . .
O1 C7 C1 123.2(3) . .
O2 C7 C1 110.2(3) . .
O3 C8 O4 127.4(3) . .
O3 C8 C2 115.4(2) . .
O4 C8 C2 117.1(3) . .
C10 C9 C15 121.9(3) . .
C14 C9 C10 118.2(3) . .
C14 C9 C15 119.7(3) . .
C9 C10 C16 123.2(3) . .
C11 C10 C9 118.5(3) . .
C11 C10 C16 118.3(3) . .
F5 C11 C10 119.2(3) . .
F5 C11 C12 118.2(3) . .
C12 C11 C10 122.5(3) . .
F6 C12 C11 120.6(3) . .
F6 C12 C13 120.3(3) . .
C13 C12 C11 119.1(3) . .
F7 C13 C12 120.4(3) . .
F7 C13 C14 120.0(3) . .
C12 C13 C14 119.5(3) . .
F8 C14 C9 121.4(3) . .
F8 C14 C13 116.4(3) . .
C13 C14 C9 122.1(3) . .
O5 C15 Er1 66.40(17) . 2_656
O5 C15 O6 120.7(3) . .
O5 C15 C9 122.9(3) . .
O6 C15 Er1 55.08(15) . 2_656
O6 C15 C9 116.4(2) . .
C9 C15 Er1 166.26(19) . 2_656
O7 C16 O8 125.9(3) . .
O7 C16 C10 116.1(3) . .
O8 C16 C10 118.0(3) . .
N2 C17 H17 118.4 . .
N2 C17 C18 123.2(3) . .
C18 C17 H17 118.4 . .
C17 C18 H18 120.2 . .
C19 C18 C17 119.6(3) . .
C19 C18 H18 120.2 . .
C18 C19 H19 120.3 . .
C18 C19 C27 119.4(3) . .
C27 C19 H19 120.3 . .
C21 C20 H20 119.0 . .
C21 C20 C27 121.9(3) . .
C27 C20 H20 119.0 . .
C20 C21 H21 119.7 . .
C20 C21 C26 120.7(3) . .
C26 C21 H21 119.7 . .
C23 C22 H22 120.4 . .
C23 C22 C26 119.3(3) . .
C26 C22 H22 120.4 . .
C22 C23 H23 120.3 . .
C22 C23 C24 119.4(3) . .
C24 C23 H23 120.3 . .
N1 C24 C23 123.2(3) . .
N1 C24 H24 118.4 . .
C23 C24 H24 118.4 . .
N1 C25 C26 122.4(3) . .
N1 C25 C28 118.1(2) . .
C26 C25 C28 119.4(3) . .
C22 C26 C21 122.4(3) . .
C22 C26 C25 118.0(3) . .
C25 C26 C21 119.6(3) . .
C19 C27 C20 123.1(3) . .
C19 C27 C28 118.0(3) . .
C28 C27 C20 118.8(3) . .
N2 C28 C25 118.3(3) . .
N2 C28 C27 122.1(3) . .
C27 C28 C25 119.6(3) . .
C36 N3 C37 118.3(3) . .
C29 N4 C40 117.6(3) . .
N4 C29 H29 117.9 . .
N4 C29 C30 124.2(4) . .
C30 C29 H29 117.9 . .
C29 C30 H30 120.8 . .
C31 C30 C29 118.3(4) . .
C31 C30 H30 120.8 . .
C30 C31 H31 120.1 . .
C30 C31 C39 119.9(4) . .
C39 C31 H31 120.1 . .
C33 C32 H32 119.5 . .
C33 C32 C39 121.0(4) . .
C39 C32 H32 119.5 . .
C32 C33 H33 119.2 . .
C32 C33 C38 121.5(4) . .
C38 C33 H33 119.2 . .
C35 C34 H34 120.0 . .
C35 C34 C38 120.0(4) . .
C38 C34 H34 120.0 . .
C34 C35 H35 120.3 . .
C34 C35 C36 119.4(4) . .
C36 C35 H35 120.3 . .
N3 C36 C35 123.0(4) . .
N3 C36 H36 118.5 . .
C35 C36 H36 118.5 . .
N3 C37 C38 121.3(3) . .
N3 C37 C40 119.1(3) . .
C38 C37 C40 119.6(3) . .
C34 C38 C33 122.8(4) . .
C37 C38 C33 119.3(4) . .
C37 C38 C34 117.9(4) . .
C31 C39 C32 122.5(4) . .
C31 C39 C40 117.9(4) . .
C40 C39 C32 119.6(4) . .
N4 C40 C37 119.0(3) . .
N4 C40 C39 122.2(3) . .
C39 C40 C37 118.9(3) . .

loop_
_geom_bond_atom_site_label_1
_geom_bond_atom_site_label_2
_geom_bond_distance
_geom_bond_site_symmetry_2
Er1 Er1 3.8862(3) 2_656
Er1 O3 2.373(2) .
Er1 O4 2.389(2) 2_656
Er1 O5 2.686(2) 2_656
Er1 O6 2.3464(18) .
Er1 O6 2.434(2) 2_656
Er1 O8 2.339(2) .
Er1 O9 2.348(2) .
Er1 N1 2.484(2) .
Er1 N2 2.543(2) .
Er1 C15 2.930(3) 2_656
F1 C6 1.347(3) .
F2 C5 1.337(4) .
F3 C4 1.337(4) .
F4 C3 1.354(3) .
F5 C11 1.355(3) .
F6 C12 1.339(4) .
F7 C13 1.336(4) .
F8 C14 1.349(3) .
O1 C7 1.200(4) .
O2 H2 0.8200 .
O2 C7 1.314(4) .
O3 C8 1.244(3) .
O4 Er1 2.389(2) 2_656
O4 C8 1.264(3) .
O5 Er1 2.686(2) 2_656
O5 C15 1.230(3) .
O6 Er1 2.434(2) 2_656
O6 C15 1.288(3) .
O7 C16 1.246(4) .
O8 C16 1.251(3) .
O9 H9A 0.8733 .
O9 H9B 0.8729 .
N1 C24 1.329(4) .
N1 C25 1.357(4) .
N2 C17 1.324(4) .
N2 C28 1.364(4) .
C1 C2 1.408(4) .
C1 C6 1.384(4) .
C1 C7 1.495(5) .
C2 C3 1.367(5) .
C2 C8 1.516(4) .
C3 C4 1.387(5) .
C4 C5 1.368(5) .
C5 C6 1.372(5) .
C9 C10 1.405(4) .
C9 C14 1.382(4) .
C9 C15 1.502(4) .
C10 C11 1.380(5) .
C10 C16 1.517(4) .
C11 C12 1.373(5) .
C12 C13 1.369(5) .
C13 C14 1.380(5) .
C15 Er1 2.930(3) 2_656
C17 H17 0.9300 .
C17 C18 1.392(4) .
C18 H18 0.9300 .
C18 C19 1.356(5) .
C19 H19 0.9300 .
C19 C27 1.389(5) .
C20 H20 0.9300 .
C20 C21 1.332(5) .
C20 C27 1.436(5) .
C21 H21 0.9300 .
C21 C26 1.437(5) .
C22 H22 0.9300 .
C22 C23 1.356(5) .
C22 C26 1.402(5) .
C23 H23 0.9300 .
C23 C24 1.398(4) .
C24 H24 0.9300 .
C25 C26 1.405(4) .
C25 C28 1.438(4) .
C27 C28 1.409(4) .
N3 C36 1.325(5) .
N3 C37 1.363(4) .
N4 C29 1.323(5) .
N4 C40 1.358(4) .
C29 H29 0.9300 .
C29 C30 1.396(6) .
C30 H30 0.9300 .
C30 C31 1.357(6) .
C31 H31 0.9300 .
C31 C39 1.402(6) .
C32 H32 0.9300 .
C32 C33 1.333(6) .
C32 C39 1.433(6) .
C33 H33 0.9300 .
C33 C38 1.422(6) .
C34 H34 0.9300 .
C34 C35 1.336(6) .
C34 C38 1.407(6) .
C35 H35 0.9300 .
C35 C36 1.397(6) .
C36 H36 0.9300 .
C37 C38 1.407(5) .
C37 C40 1.445(5) .
C39 C40 1.403(5) .
